data_4311394
loop_
_publ_author_name
'Michael Busby'
'Anders Gabrielsson'
'Pavel Matousek'
'Michael Towrie'
'Angel J. Di Bilio'
'Harry B. Gray'
'Anton\'in Vl\<cek'

_publ_section_title
;
 Excited-State Dynamics of fac-[ReI(L)(CO)3(phen)]+ and
 fac-[ReI(L)(CO)3(5-NO2-phen)]+ (L = Imidazole, 4-Ethylpyridine; Phen =
 1,10-Phenanthroline) Complexes
;
_journal_name_full 'Inorganic Chemistry'
_journal_page_first 4994
_journal_page_last 5002
_journal_paper_doi 10.1021/ic035471b
_journal_volume 43
_journal_year 2004
_chemical_formula_sum 'C22 H16 F6 N4 O5 P Re'
_chemical_formula_weight 747.56
_chemical_name_systematic
;
 ?
;
_space_group_IT_number 14
_symmetry_cell_setting monoclinic
_symmetry_space_group_name_Hall '-P 2ybc'
_symmetry_space_group_name_H-M 'P 1 21/c 1'
_atom_sites_solution_hydrogens geom
_atom_sites_solution_primary direct
_atom_sites_solution_secondary difmap
_audit_creation_method SHELXL-97
_cell_angle_alpha 90.00
_cell_angle_beta 109.43(8)
_cell_angle_gamma 90.00
_cell_formula_units_Z 4
_cell_length_a 17.139(8)
_cell_length_b 11.904(6)
_cell_length_c 12.566(6)
_cell_measurement_temperature 160(2)
_cell_volume 2418(2)
_computing_structure_refinement 'SHELXL-97 (Sheldrick, 1997)'
_diffrn_ambient_temperature 160(2)
_diffrn_measured_fraction_theta_full 0.998
_diffrn_measured_fraction_theta_max 0.998
_diffrn_radiation_monochromator graphite
_diffrn_radiation_source 'fine-focus sealed tube'
_diffrn_radiation_type MoK\a
_diffrn_radiation_wavelength 0.71073
_diffrn_reflns_av_R_equivalents 0.0118
_diffrn_reflns_av_sigmaI/netI 0.0702
_diffrn_reflns_limit_h_max 19
_diffrn_reflns_limit_h_min -20
_diffrn_reflns_limit_k_max 14
_diffrn_reflns_limit_k_min 0
_diffrn_reflns_limit_l_max 14
_diffrn_reflns_limit_l_min 0
_diffrn_reflns_number 4576
_diffrn_reflns_theta_full 24.98
_diffrn_reflns_theta_max 24.98
_diffrn_reflns_theta_min 2.12
_exptl_absorpt_coefficient_mu 5.182
_exptl_absorpt_correction_T_max 0.4238
_exptl_absorpt_correction_T_min 0.2310
_exptl_crystal_density_diffrn 2.054
_exptl_crystal_density_method 'not measured'
_exptl_crystal_F_000 1440
_exptl_crystal_size_max 0.40
_exptl_crystal_size_mid 0.30
_exptl_crystal_size_min 0.20
_refine_diff_density_max 1.590
_refine_diff_density_min -0.869
_refine_diff_density_rms 0.154
_refine_ls_extinction_method none
_refine_ls_goodness_of_fit_ref 0.790
_refine_ls_hydrogen_treatment mixed
_refine_ls_matrix_type full
_refine_ls_number_parameters 353
_refine_ls_number_reflns 4229
_refine_ls_number_restraints 0
_refine_ls_restrained_S_all 0.790
_refine_ls_R_factor_all 0.0738
_refine_ls_R_factor_gt 0.0323
_refine_ls_shift/su_max 0.001
_refine_ls_shift/su_mean 0.000
_refine_ls_structure_factor_coef Fsqd
_refine_ls_weighting_details 'calc w=1/[\s^2^(Fo^2^)+(0.0812P)^2^+0.0000P] where P=(Fo^2^+2Fc^2^)/3'
_refine_ls_weighting_scheme calc
_refine_ls_wR_factor_gt 0.0807
_refine_ls_wR_factor_ref 0.0976
_reflns_number_gt 3020
_reflns_number_total 4229
_reflns_threshold_expression >2sigma(I)
_cod_data_source_file ic035471brom20031220_024018.cif
_cod_data_source_block renophet
_cod_database_code 4311394

loop_
_symmetry_equiv_pos_as_xyz
'x, y, z'
'-x, y+1/2, -z+1/2'
'-x, -y, -z'
'x, -y-1/2, z-1/2'

loop_
_atom_site_label
_atom_site_type_symbol
_atom_site_fract_x
_atom_site_fract_y
_atom_site_fract_z
_atom_site_U_iso_or_equiv
_atom_site_adp_type
_atom_site_occupancy
_atom_site_symmetry_multiplicity
_atom_site_calc_flag
_atom_site_refinement_flags
_atom_site_disorder_assembly
_atom_site_disorder_group
Re1 Re 0.239293(18) 0.06707(2) 0.37264(2) 0.01625(11) Uani 1 1 d . . .
P1 P 0.69440(14) 0.05233(17) 0.11019(18) 0.0271(5) Uani 1 1 d . . .
F1 F 0.6417(4) 0.1611(5) 0.0625(6) 0.074(2) Uani 1 1 d . . .
F2 F 0.7018(5) 0.0272(7) -0.0100(5) 0.078(2) Uani 1 1 d . . .
F3 F 0.7777(3) 0.1273(4) 0.1425(4) 0.0323(12) Uani 1 1 d . . .
F4 F 0.7496(4) -0.0550(4) 0.1614(6) 0.0549(16) Uani 1 1 d . . .
F5 F 0.6884(3) 0.0775(5) 0.2313(4) 0.0446(14) Uani 1 1 d . . .
F6 F 0.6129(3) -0.0224(5) 0.0785(5) 0.0438(13) Uani 1 1 d . . .
N1 N 0.3365(4) 0.1331(5) 0.5215(5) 0.0181(13) Uani 1 1 d . . .
N2 N 0.1602(4) 0.1601(5) 0.4461(5) 0.0188(14) Uani 1 1 d . . .
N3 N 0.2087(4) -0.0536(5) 0.4811(5) 0.0193(14) Uani 1 1 d . . .
N4 N 0.0505(4) -0.0957(6) 0.7444(6) 0.0286(16) Uani 1 1 d . . .
O1 O 0.2649(3) 0.2454(4) 0.2107(5) 0.0290(13) Uani 1 1 d . . .
O2 O 0.3613(4) -0.0811(5) 0.3049(6) 0.0404(16) Uani 1 1 d . . .
O3 O 0.1078(4) -0.0358(5) 0.1667(5) 0.0368(15) Uani 1 1 d . . .
O4 O 0.0313(4) -0.1950(5) 0.7241(5) 0.0395(15) Uani 1 1 d . . .
O5 O 0.0488(4) -0.0470(5) 0.8288(5) 0.0412(16) Uani 1 1 d . . .
C1 C 0.2558(5) 0.1811(6) 0.2738(6) 0.0222(17) Uani 1 1 d . . .
C2 C 0.3165(5) -0.0262(7) 0.3304(7) 0.0270(18) Uani 1 1 d . . .
C3 C 0.1550(5) 0.0057(6) 0.2450(7) 0.0250(18) Uani 1 1 d . . .
C4 C 0.3609(5) 0.2417(6) 0.5288(7) 0.0262(18) Uani 1 1 d . . .
H4 H 0.3314 0.2908 0.4694 0.031 Uiso 1 1 calc R . .
C5 C 0.4243(5) 0.2859(6) 0.6147(7) 0.0270(18) Uani 1 1 d . . .
H5 H 0.4385 0.3629 0.6131 0.032 Uiso 1 1 calc R . .
C6 C 0.4684(5) 0.2188(7) 0.7045(7) 0.0235(18) Uani 1 1 d . . .
C7 C 0.4423(5) 0.1076(7) 0.7011(7) 0.0272(19) Uani 1 1 d . . .
H7 H 0.4686 0.0586 0.7621 0.033 Uiso 1 1 calc R . .
C8 C 0.3784(5) 0.0685(7) 0.6099(7) 0.0272(17) Uani 1 1 d . . .
H8 H 0.3630 -0.0082 0.6093 0.033 Uiso 1 1 calc R . .
C9 C 0.5368(5) 0.2649(7) 0.8023(7) 0.0279(19) Uani 1 1 d . . .
H9A H 0.5668 0.3232 0.7751 0.034 Uiso 1 1 calc R . .
H9B H 0.5764 0.2040 0.8371 0.034 Uiso 1 1 calc R . .
C10 C 0.5052(6) 0.3152(9) 0.8900(8) 0.042(2) Uani 1 1 d . . .
H10A H 0.4680 0.3778 0.8567 0.063 Uiso 1 1 calc R . .
H10B H 0.5520 0.3428 0.9534 0.063 Uiso 1 1 calc R . .
H10C H 0.4752 0.2579 0.9168 0.063 Uiso 1 1 calc R . .
C11 C 0.1406(4) 0.2701(6) 0.4334(6) 0.0200(16) Uani 1 1 d . . .
H11 H 0.1607 0.3140 0.3849 0.024 Uiso 1 1 calc R . .
C12 C 0.0924(5) 0.3213(6) 0.4881(7) 0.0263(18) Uani 1 1 d . . .
H12 H 0.0800 0.3991 0.4765 0.032 Uiso 1 1 calc R . .
C13 C 0.0624(5) 0.2616(7) 0.5582(7) 0.0258(18) Uani 1 1 d . . .
H13 H 0.0280 0.2965 0.5942 0.031 Uiso 1 1 calc R . .
C14 C 0.0830(4) 0.1482(6) 0.5764(6) 0.0193(16) Uani 1 1 d . . .
C15 C 0.1329(5) 0.1004(6) 0.5202(6) 0.0174(16) Uani 1 1 d . . .
C16 C 0.1560(4) -0.0149(6) 0.5374(6) 0.0166(15) Uani 1 1 d . . .
C17 C 0.1284(4) -0.0853(6) 0.6065(6) 0.0194(16) Uani 1 1 d . . .
C18 C 0.0789(4) -0.0314(6) 0.6644(6) 0.0170(16) Uani 1 1 d . . .
C19 C 0.0575(5) 0.0775(7) 0.6519(6) 0.0230(17) Uani 1 1 d . . .
H19 H 0.0252 0.1083 0.6932 0.028 Uiso 1 1 calc R . .
C20 C 0.2317(5) -0.1613(6) 0.4947(7) 0.0227(17) Uani 1 1 d . . .
H20 H 0.2684 -0.1882 0.4581 0.027 Uiso 1 1 calc R . .
C21 C 0.2044(5) -0.2359(6) 0.5599(7) 0.0266(18) Uani 1 1 d . . .
H21 H 0.2214 -0.3123 0.5660 0.032 Uiso 1 1 calc R . .
C22 C 0.1527(5) -0.1981(6) 0.6153(6) 0.0243(17) Uani 1 1 d . . .
H22 H 0.1334 -0.2485 0.6597 0.029 Uiso 1 1 calc R . .

loop_
_atom_site_aniso_label
_atom_site_aniso_U_11
_atom_site_aniso_U_22
_atom_site_aniso_U_33
_atom_site_aniso_U_23
_atom_site_aniso_U_13
_atom_site_aniso_U_12
Re1 0.01902(16) 0.01480(16) 0.01822(16) 0.00012(14) 0.01059(11) 0.00020(14)
P1 0.0332(12) 0.0222(11) 0.0237(11) 0.0017(9) 0.0067(9) -0.0038(9)
F1 0.056(4) 0.033(3) 0.102(6) 0.027(3) -0.017(4) 0.002(3)
F2 0.100(6) 0.108(6) 0.036(4) -0.024(4) 0.035(4) -0.060(5)
F3 0.039(3) 0.028(3) 0.029(3) 0.008(2) 0.011(2) -0.010(2)
F4 0.047(3) 0.024(3) 0.100(5) 0.002(3) 0.032(3) 0.009(2)
F5 0.044(3) 0.058(4) 0.040(3) -0.017(3) 0.025(3) -0.009(3)
F6 0.039(3) 0.042(3) 0.051(3) -0.009(3) 0.016(3) -0.018(3)
N1 0.020(3) 0.019(3) 0.020(3) 0.003(3) 0.013(3) -0.001(3)
N2 0.026(4) 0.018(3) 0.016(3) -0.001(3) 0.012(3) 0.000(3)
N3 0.029(3) 0.014(3) 0.018(3) -0.004(3) 0.011(3) 0.000(3)
N4 0.027(4) 0.029(4) 0.031(4) -0.001(3) 0.011(3) -0.001(3)
O1 0.036(3) 0.030(3) 0.021(3) 0.008(2) 0.011(3) -0.006(3)
O2 0.042(4) 0.041(4) 0.047(4) -0.004(3) 0.026(3) 0.017(3)
O3 0.039(4) 0.028(3) 0.036(4) -0.007(3) 0.002(3) -0.004(3)
O4 0.048(4) 0.036(4) 0.041(4) -0.007(3) 0.023(3) -0.022(3)
O5 0.057(4) 0.043(4) 0.038(4) -0.008(3) 0.036(3) -0.004(3)
C1 0.020(4) 0.025(4) 0.021(4) -0.009(3) 0.006(3) -0.004(3)
C2 0.029(5) 0.023(4) 0.028(5) 0.004(4) 0.010(4) 0.001(4)
C3 0.022(4) 0.021(4) 0.034(5) 0.006(4) 0.012(4) 0.002(3)
C4 0.029(4) 0.021(4) 0.029(5) 0.001(3) 0.009(4) 0.001(4)
C5 0.036(5) 0.016(4) 0.027(4) -0.002(3) 0.008(4) -0.001(3)
C6 0.020(4) 0.032(5) 0.028(4) -0.005(4) 0.021(4) -0.003(3)
C7 0.030(5) 0.031(4) 0.017(4) 0.012(4) 0.003(4) 0.005(4)
C8 0.027(4) 0.025(4) 0.031(4) 0.002(4) 0.012(4) -0.003(4)
C9 0.021(4) 0.036(5) 0.026(5) 0.001(4) 0.006(3) 0.001(4)
C10 0.041(5) 0.059(6) 0.029(5) -0.007(5) 0.016(4) -0.002(5)
C11 0.019(4) 0.014(4) 0.020(4) 0.007(3) -0.003(3) 0.005(3)
C12 0.034(5) 0.019(4) 0.030(5) 0.001(3) 0.016(4) 0.003(3)
C13 0.025(4) 0.027(4) 0.028(5) -0.005(3) 0.013(3) 0.014(4)
C14 0.014(4) 0.023(4) 0.018(4) -0.006(3) 0.001(3) -0.003(3)
C15 0.020(4) 0.015(4) 0.020(4) -0.007(3) 0.009(3) -0.005(3)
C16 0.015(4) 0.019(4) 0.019(4) -0.006(3) 0.009(3) -0.006(3)
C17 0.018(4) 0.022(4) 0.021(4) -0.004(3) 0.009(3) -0.004(3)
C18 0.017(4) 0.018(4) 0.021(4) -0.001(3) 0.013(3) -0.007(3)
C19 0.017(4) 0.033(5) 0.021(4) -0.003(4) 0.009(3) 0.000(3)
C20 0.029(4) 0.016(4) 0.024(4) -0.003(3) 0.011(4) 0.006(3)
C21 0.046(5) 0.007(3) 0.031(5) -0.008(3) 0.018(4) -0.005(3)
C22 0.037(5) 0.017(4) 0.026(4) 0.001(3) 0.019(4) -0.009(4)

loop_
_atom_type_symbol
_atom_type_description
_atom_type_scat_dispersion_real
_atom_type_scat_dispersion_imag
_atom_type_scat_source
C C 0.0033 0.0016 'International Tables Vol C Tables 4.2.6.8 and 6.1.1.4'
H H 0.0000 0.0000 'International Tables Vol C Tables 4.2.6.8 and 6.1.1.4'
N N 0.0061 0.0033 'International Tables Vol C Tables 4.2.6.8 and 6.1.1.4'
O O 0.0106 0.0060 'International Tables Vol C Tables 4.2.6.8 and 6.1.1.4'
Re Re -1.0185 7.2310 'International Tables Vol C Tables 4.2.6.8 and 6.1.1.4'
P P 0.1023 0.0942 'International Tables Vol C Tables 4.2.6.8 and 6.1.1.4'
F F 0.0171 0.0103 'International Tables Vol C Tables 4.2.6.8 and 6.1.1.4'

loop_
_geom_angle_atom_site_label_1
_geom_angle_atom_site_label_2
_geom_angle_atom_site_label_3
_geom_angle
_geom_angle_site_symmetry_1
_geom_angle_site_symmetry_3
_geom_angle_publ_flag
C3 Re1 C1 87.7(3) . . ?
C3 Re1 C2 86.9(3) . . ?
C1 Re1 C2 88.1(3) . . ?
C3 Re1 N3 90.1(3) . . ?
C1 Re1 N3 174.3(3) . . ?
C2 Re1 N3 97.1(3) . . ?
C3 Re1 N2 98.4(3) . . ?
C1 Re1 N2 99.3(3) . . ?
C2 Re1 N2 171.1(3) . . ?
N3 Re1 N2 75.8(2) . . ?
C3 Re1 N1 178.4(3) . . ?
C1 Re1 N1 93.7(3) . . ?
C2 Re1 N1 92.6(3) . . ?
N3 Re1 N1 88.6(2) . . ?
N2 Re1 N1 81.9(2) . . ?
F1 P1 F2 90.6(4) . . ?
F1 P1 F5 89.9(4) . . ?
F2 P1 F5 179.2(4) . . ?
F1 P1 F6 91.2(3) . . ?
F2 P1 F6 89.9(3) . . ?
F5 P1 F6 90.8(3) . . ?
F1 P1 F4 178.1(4) . . ?
F2 P1 F4 90.5(4) . . ?
F5 P1 F4 89.1(4) . . ?
F6 P1 F4 90.4(3) . . ?
F1 P1 F3 89.3(3) . . ?
F2 P1 F3 89.9(3) . . ?
F5 P1 F3 89.4(3) . . ?
F6 P1 F3 179.5(3) . . ?
F4 P1 F3 89.1(3) . . ?
C8 N1 C4 115.0(7) . . ?
C8 N1 Re1 123.0(5) . . ?
C4 N1 Re1 121.9(5) . . ?
C11 N2 C15 117.1(6) . . ?
C11 N2 Re1 127.5(5) . . ?
C15 N2 Re1 115.2(5) . . ?
C20 N3 C16 117.6(6) . . ?
C20 N3 Re1 126.6(5) . . ?
C16 N3 Re1 115.7(5) . . ?
O5 N4 O4 123.7(7) . . ?
O5 N4 C18 117.2(7) . . ?
O4 N4 C18 119.1(7) . . ?
O1 C1 Re1 176.7(6) . . ?
O2 C2 Re1 179.5(9) . . ?
O3 C3 Re1 175.7(7) . . ?
N1 C4 C5 124.8(8) . . ?
N1 C4 H4 117.6 . . ?
C5 C4 H4 117.6 . . ?
C4 C5 C6 120.0(7) . . ?
C4 C5 H5 120.0 . . ?
C6 C5 H5 120.0 . . ?
C5 C6 C7 116.2(7) . . ?
C5 C6 C9 121.7(7) . . ?
C7 C6 C9 122.1(7) . . ?
C8 C7 C6 120.3(7) . . ?
C8 C7 H7 119.8 . . ?
C6 C7 H7 119.8 . . ?
N1 C8 C7 123.6(8) . . ?
N1 C8 H8 118.2 . . ?
C7 C8 H8 118.2 . . ?
C6 C9 C10 112.0(7) . . ?
C6 C9 H9A 109.2 . . ?
C10 C9 H9A 109.2 . . ?
C6 C9 H9B 109.2 . . ?
C10 C9 H9B 109.2 . . ?
H9A C9 H9B 107.9 . . ?
C9 C10 H10A 109.5 . . ?
C9 C10 H10B 109.5 . . ?
H10A C10 H10B 109.5 . . ?
C9 C10 H10C 109.5 . . ?
H10A C10 H10C 109.5 . . ?
H10B C10 H10C 109.5 . . ?
N2 C11 C12 122.5(7) . . ?
N2 C11 H11 118.8 . . ?
C12 C11 H11 118.8 . . ?
C13 C12 C11 120.7(7) . . ?
C13 C12 H12 119.7 . . ?
C11 C12 H12 119.7 . . ?
C12 C13 C14 118.9(7) . . ?
C12 C13 H13 120.6 . . ?
C14 C13 H13 120.6 . . ?
C13 C14 C15 118.4(7) . . ?
C13 C14 C19 123.9(7) . . ?
C15 C14 C19 117.7(7) . . ?
N2 C15 C14 122.4(7) . . ?
N2 C15 C16 117.5(6) . . ?
C14 C15 C16 120.1(7) . . ?
C17 C16 N3 121.8(7) . . ?
C17 C16 C15 122.5(7) . . ?
N3 C16 C15 115.7(6) . . ?
C16 C17 C22 118.1(7) . . ?
C16 C17 C18 115.1(6) . . ?
C22 C17 C18 126.7(7) . . ?
C19 C18 C17 123.7(7) . . ?
C19 C18 N4 116.4(7) . . ?
C17 C18 N4 119.9(6) . . ?
C18 C19 C14 120.7(7) . . ?
C18 C19 H19 119.6 . . ?
C14 C19 H19 119.6 . . ?
N3 C20 C21 123.2(7) . . ?
N3 C20 H20 118.4 . . ?
C21 C20 H20 118.4 . . ?
C22 C21 C20 119.3(7) . . ?
C22 C21 H21 120.3 . . ?
C20 C21 H21 120.3 . . ?
C21 C22 C17 120.0(7) . . ?
C21 C22 H22 120.0 . . ?
C17 C22 H22 120.0 . . ?

loop_
_geom_bond_atom_site_label_1
_geom_bond_atom_site_label_2
_geom_bond_distance
_geom_bond_site_symmetry_2
_geom_bond_publ_flag
Re1 C3 1.912(9) . ?
Re1 C1 1.924(8) . ?
Re1 C2 1.932(9) . ?
Re1 N3 2.161(6) . ?
Re1 N2 2.180(6) . ?
Re1 N1 2.196(7) . ?
P1 F1 1.578(6) . ?
P1 F2 1.585(6) . ?
P1 F5 1.588(5) . ?
P1 F6 1.590(5) . ?
P1 F4 1.593(6) . ?
P1 F3 1.617(5) . ?
N1 C8 1.344(10) . ?
N1 C4 1.353(9) . ?
N2 C11 1.348(9) . ?
N2 C15 1.371(9) . ?
N3 C20 1.335(9) . ?
N3 C16 1.399(9) . ?
N4 O5 1.218(9) . ?
N4 O4 1.231(8) . ?
N4 C18 1.469(10) . ?
O1 C1 1.148(9) . ?
O2 C2 1.132(10) . ?
O3 C3 1.156(10) . ?
C4 C5 1.358(11) . ?
C4 H4 0.9500 . ?
C5 C6 1.384(11) . ?
C5 H5 0.9500 . ?
C6 C7 1.393(11) . ?
C6 C9 1.493(11) . ?
C7 C8 1.376(12) . ?
C7 H7 0.9500 . ?
C8 H8 0.9500 . ?
C9 C10 1.504(11) . ?
C9 H9A 0.9900 . ?
C9 H9B 0.9900 . ?
C10 H10A 0.9800 . ?
C10 H10B 0.9800 . ?
C10 H10C 0.9800 . ?
C11 C12 1.380(11) . ?
C11 H11 0.9500 . ?
C12 C13 1.359(11) . ?
C12 H12 0.9500 . ?
C13 C14 1.395(10) . ?
C13 H13 0.9500 . ?
C14 C15 1.398(10) . ?
C14 C19 1.440(10) . ?
C15 C16 1.426(10) . ?
C16 C17 1.398(10) . ?
C17 C22 1.399(10) . ?
C17 C18 1.440(10) . ?
C18 C19 1.342(10) . ?
C19 H19 0.9500 . ?
C20 C21 1.390(11) . ?
C20 H20 0.9500 . ?
C21 C22 1.373(11) . ?
C21 H21 0.9500 . ?
C22 H22 0.9500 . ?
